data_7056163
loop_
_publ_author_name
'Bartalucci, Niccol\`o'
'Bortoluzzi, Marco'
'Marchetti, Fabio'
'Pampaloni, Guido'
'Schoch, Silvia'
'Zacchini, Stefano'

_publ_section_title
;
 Unusual activation pathways of amines in the reactions with molybdenum
 pentachloride
;
_journal_name_full 'New J. Chem.'
_journal_paper_doi 10.1039/C6NJ03992H
_journal_year 2017
_chemical_formula_sum 'C14 H39 Cl8 Mo2 N6'
_chemical_formula_weight 766.99
_space_group_crystal_system monoclinic
_space_group_IT_number 14
_space_group_name_Hall '-P 2ybc'
_space_group_name_H-M_alt 'P 1 21/c 1'
_symmetry_space_group_name_Hall '-P 2ybc'
_symmetry_space_group_name_H-M 'P 1 21/c 1'
_atom_sites_solution_hydrogens geom
_audit_creation_method SHELXL-2014/7
_audit_update_record
;
2017-04-30 deposited with the CCDC.
2017-05-03 downloaded from the CCDC.
;
_cell_angle_alpha 90
_cell_angle_beta 90.321(4)
_cell_angle_gamma 90
_cell_formula_units_Z 4
_cell_length_a 7.9913(5)
_cell_length_b 27.2271(15)
_cell_length_c 13.7004(8)
_cell_measurement_reflns_used 8143
_cell_measurement_temperature 100(2)
_cell_measurement_theta_max 28.010
_cell_measurement_theta_min 2.549
_cell_volume 2980.9(3)
_computing_cell_refinement 'APEX3 (Bruker AXS, 2015)'
_computing_data_collection 'APEX3 (Bruker AXS, 2015)'
_computing_data_reduction 'SAINT (Bruker AXS, 2015)'
_computing_molecular_graphics 'ORTEPIII (Johnson, 1996)'
_computing_publication_material 'XCIF 2014/2 (Bruker AXS, 2014)'
_computing_structure_refinement 'SHELXL-2014/7 (Sheldrick, 2014)'
_computing_structure_solution 'SHELXT (Sheldrick, 2015)'
_diffrn_ambient_temperature 100(2)
_diffrn_measured_fraction_theta_full 1.000
_diffrn_measured_fraction_theta_max 0.991
_diffrn_measurement_device_type 'CCD area detector'
_diffrn_measurement_method 'phi and omega scans'
_diffrn_radiation_monochromator graphite
_diffrn_radiation_source 'fine-focus sealed tube'
_diffrn_radiation_type MoK\a
_diffrn_radiation_wavelength 0.71073
_diffrn_reflns_av_R_equivalents 0.0613
_diffrn_reflns_av_unetI/netI 0.0426
_diffrn_reflns_Laue_measured_fraction_full 1.000
_diffrn_reflns_Laue_measured_fraction_max 0.991
_diffrn_reflns_limit_h_max 9
_diffrn_reflns_limit_h_min -9
_diffrn_reflns_limit_k_max 33
_diffrn_reflns_limit_k_min -33
_diffrn_reflns_limit_l_max 16
_diffrn_reflns_limit_l_min -16
_diffrn_reflns_number 34636
_diffrn_reflns_point_group_measured_fraction_full 1.000
_diffrn_reflns_point_group_measured_fraction_max 0.991
_diffrn_reflns_theta_full 25.242
_diffrn_reflns_theta_max 25.998
_diffrn_reflns_theta_min 0.748
_exptl_absorpt_coefficient_mu 1.574
_exptl_absorpt_correction_T_max 0.8585
_exptl_absorpt_correction_T_min 0.7542
_exptl_absorpt_correction_type empirical
_exptl_absorpt_process_details
; 
 Data were corrected for Lorentz polarization and absorption
 effects (empirical absorption correction SADABS).
 R(int) =  0.1300 (selected reflections only, before parameter refinement)
 R(int) =  0.0665 (selected reflections only, after parameter refinement)
;
_exptl_crystal_colour orange
_exptl_crystal_density_diffrn 1.709
_exptl_crystal_description prism
_exptl_crystal_F_000 1540
_exptl_crystal_size_max 0.190
_exptl_crystal_size_mid 0.150
_exptl_crystal_size_min 0.100
_refine_diff_density_max 1.293
_refine_diff_density_min -0.724
_refine_diff_density_rms 0.118
_refine_ls_extinction_method none
_refine_ls_goodness_of_fit_ref 1.063
_refine_ls_hydrogen_treatment constr
_refine_ls_matrix_type full
_refine_ls_number_parameters 272
_refine_ls_number_reflns 5833
_refine_ls_number_restraints 0
_refine_ls_restrained_S_all 1.063
_refine_ls_R_factor_all 0.0534
_refine_ls_R_factor_gt 0.0461
_refine_ls_shift/su_max 0.002
_refine_ls_shift/su_mean 0.000
_refine_ls_structure_factor_coef Fsqd
_refine_ls_weighting_details 'w=1/[\s^2^(Fo^2^)+(0.0307P)^2^+18.0525P] where P=(Fo^2^+2Fc^2^)/3'
_refine_ls_weighting_scheme calc
_refine_ls_wR_factor_gt 0.1042
_refine_ls_wR_factor_ref 0.1092
_reflns_Friedel_coverage 0.000
_reflns_number_gt 5255
_reflns_number_total 5833
_reflns_threshold_expression 'I > 2\s(I)'
_cod_data_source_file c6nj03992h3.cif
_cod_data_source_block 4
_cod_database_code 7056163
_shelx_shelxl_version_number 2014/7
_shelx_space_group_comment
;
The symmetry employed for this shelxl refinement is uniquely defined
by the following loop, which should always be used as a source of
symmetry information in preference to the above space-group names.
They are only intended as comments.
;
_shelx_estimated_absorpt_t_min 0.754
_shelx_estimated_absorpt_t_max 0.859

loop_
_space_group_symop_operation_xyz
'x, y, z'
'-x, y+1/2, -z+1/2'
'-x, -y, -z'
'x, -y-1/2, z-1/2'

loop_
_atom_site_label
_atom_site_type_symbol
_atom_site_fract_x
_atom_site_fract_y
_atom_site_fract_z
_atom_site_U_iso_or_equiv
_atom_site_adp_type
_atom_site_occupancy
_atom_site_site_symmetry_order
_atom_site_calc_flag
_atom_site_refinement_flags_posn
_atom_site_refinement_flags_adp
Mo1 Mo 0.22919(6) 0.60370(2) 0.75604(4) 0.01711(12) Uani 1 1 d . .
Cl1 Cl 0.49164(18) 0.62304(5) 0.68169(11) 0.0245(3) Uani 1 1 d . .
Cl2 Cl -0.02567(18) 0.57822(5) 0.83748(11) 0.0265(3) Uani 1 1 d . .
Cl3 Cl 0.23888(19) 0.52641(5) 0.67487(10) 0.0243(3) Uani 1 1 d . .
C1 C 0.5511(7) 0.5736(2) 0.8925(5) 0.0265(13) Uani 1 1 d . .
H1A H 0.5959 0.6033 0.8618 0.040 Uiso 1 1 calc R U
H1B H 0.5968 0.5705 0.9588 0.040 Uiso 1 1 calc R U
H1C H 0.5831 0.5447 0.8541 0.040 Uiso 1 1 calc R U
C2 C 0.3054(8) 0.5311(2) 0.9440(4) 0.0237(13) Uani 1 1 d . .
H2A H 0.1831 0.5320 0.9482 0.036 Uiso 1 1 calc R U
H2B H 0.3397 0.5027 0.9050 0.036 Uiso 1 1 calc R U
H2C H 0.3535 0.5284 1.0098 0.036 Uiso 1 1 calc R U
N1 N 0.3662(6) 0.57688(17) 0.8970(4) 0.0196(10) Uani 1 1 d . .
C3 C 0.3094(8) 0.6210(2) 0.9515(4) 0.0210(12) Uani 1 1 d . .
H3A H 0.3992 0.6330 0.9955 0.025 Uiso 1 1 calc R U
H3B H 0.2098 0.6131 0.9911 0.025 Uiso 1 1 calc R U
N2 N 0.2674(6) 0.65917(16) 0.8763(4) 0.0224(10) Uani 1 1 d . .
C4 C 0.4068(8) 0.6951(2) 0.8654(5) 0.0284(14) Uani 1 1 d . .
H4A H 0.5082 0.6778 0.8449 0.043 Uiso 1 1 calc R U
H4B H 0.3763 0.7196 0.8161 0.043 Uiso 1 1 calc R U
H4C H 0.4276 0.7114 0.9280 0.043 Uiso 1 1 calc R U
C5 C 0.1170(8) 0.6879(2) 0.9076(5) 0.0304(15) Uani 1 1 d . .
H5A H 0.0218 0.6656 0.9157 0.046 Uiso 1 1 calc R U
H5B H 0.1411 0.7044 0.9698 0.046 Uiso 1 1 calc R U
H5C H 0.0898 0.7126 0.8579 0.046 Uiso 1 1 calc R U
N3 N 0.1020(6) 0.64401(17) 0.6688(4) 0.0222(10) Uani 1 1 d . .
C6 C -0.0698(8) 0.6328(2) 0.6337(5) 0.0332(15) Uani 1 1 d . .
H6A H -0.1002 0.5993 0.6531 0.050 Uiso 1 1 calc R U
H6B H -0.1488 0.6562 0.6623 0.050 Uiso 1 1 calc R U
H6C H -0.0738 0.6355 0.5624 0.050 Uiso 1 1 calc R U
C7 C 0.1486(8) 0.6940(2) 0.6401(5) 0.0301(14) Uani 1 1 d . .
H7A H 0.2621 0.7011 0.6635 0.045 Uiso 1 1 calc R U
H7B H 0.1449 0.6967 0.5688 0.045 Uiso 1 1 calc R U
H7C H 0.0699 0.7174 0.6687 0.045 Uiso 1 1 calc R U
Mo2 Mo 0.25892(6) 0.61909(2) 0.25886(4) 0.02010(12) Uani 1 1 d . .
Cl4 Cl 0.4820(2) 0.57803(6) 0.17629(11) 0.0292(3) Uani 1 1 d . .
Cl5 Cl 0.0757(2) 0.67025(6) 0.35418(12) 0.0308(3) Uani 1 1 d . .
Cl6 Cl 0.3337(2) 0.69137(5) 0.17181(12) 0.0336(4) Uani 1 1 d . .
C8 C 0.3253(9) 0.5151(2) 0.3603(5) 0.0318(15) Uani 1 1 d . .
H8A H 0.4374 0.5197 0.3331 0.048 Uiso 1 1 calc R U
H8B H 0.3337 0.4966 0.4215 0.048 Uiso 1 1 calc R U
H8C H 0.2556 0.4969 0.3137 0.048 Uiso 1 1 calc R U
C9 C 0.0786(8) 0.5541(3) 0.4209(5) 0.0336(15) Uani 1 1 d . .
H9A H 0.0225 0.5853 0.4349 0.050 Uiso 1 1 calc R U
H9B H 0.0121 0.5354 0.3735 0.050 Uiso 1 1 calc R U
H9C H 0.0902 0.5351 0.4813 0.050 Uiso 1 1 calc R U
N4 N 0.2480(7) 0.56411(17) 0.3797(3) 0.0228(10) Uani 1 1 d . .
C10 C 0.3485(7) 0.5936(2) 0.4512(4) 0.0216(12) Uani 1 1 d . .
H10A H 0.2740 0.6125 0.4947 0.026 Uiso 1 1 calc R U
H10B H 0.4197 0.5718 0.4917 0.026 Uiso 1 1 calc R U
N5 N 0.4532(6) 0.62712(17) 0.3923(4) 0.0221(11) Uani 1 1 d . .
C11 C 0.6259(8) 0.6084(2) 0.3837(5) 0.0283(14) Uani 1 1 d . .
H11A H 0.6923 0.6312 0.3445 0.042 Uiso 1 1 calc R U
H11B H 0.6760 0.6054 0.4489 0.042 Uiso 1 1 calc R U
H11C H 0.6240 0.5761 0.3520 0.042 Uiso 1 1 calc R U
C12 C 0.4666(9) 0.6768(2) 0.4365(5) 0.0282(14) Uani 1 1 d . .
H12A H 0.3544 0.6908 0.4437 0.042 Uiso 1 1 calc R U
H12B H 0.5204 0.6743 0.5007 0.042 Uiso 1 1 calc R U
H12C H 0.5337 0.6980 0.3941 0.042 Uiso 1 1 calc R U
N6 N 0.0974(6) 0.59275(18) 0.1903(3) 0.0245(11) Uani 1 1 d . .
C13 C -0.0279(11) 0.5621(3) 0.1507(6) 0.050(2) Uani 1 1 d . .
H13A H -0.0807 0.5785 0.0948 0.075 Uiso 1 1 calc R U
H13B H 0.0223 0.5311 0.1293 0.075 Uiso 1 1 calc R U
H13C H -0.1125 0.5555 0.2005 0.075 Uiso 1 1 calc R U
C21 C 0.7808(11) 0.7031(3) 0.1609(6) 0.058(2) Uani 1 1 d . .
H21A H 0.6937 0.6775 0.1670 0.069 Uiso 1 1 calc R U
H21B H 0.8914 0.6876 0.1715 0.069 Uiso 1 1 calc R U
Cl7 Cl 0.7488(2) 0.74864(6) 0.24774(14) 0.0456(4) Uani 1 1 d . .
Cl8 Cl 0.7717(3) 0.73026(10) 0.03935(16) 0.0650(6) Uani 1 1 d . .

loop_
_atom_site_aniso_label
_atom_site_aniso_U_11
_atom_site_aniso_U_22
_atom_site_aniso_U_33
_atom_site_aniso_U_23
_atom_site_aniso_U_13
_atom_site_aniso_U_12
Mo1 0.0149(2) 0.0147(2) 0.0217(2) -0.00064(18) -0.00074(19) 0.00014(17)
Cl1 0.0193(7) 0.0299(7) 0.0242(7) 0.0015(6) 0.0011(6) -0.0053(6)
Cl2 0.0178(7) 0.0293(8) 0.0324(8) 0.0023(6) 0.0034(6) -0.0013(6)
Cl3 0.0285(7) 0.0178(6) 0.0265(7) -0.0044(5) -0.0007(6) -0.0010(6)
C1 0.020(3) 0.025(3) 0.034(4) 0.000(3) -0.003(3) 0.003(2)
C2 0.030(3) 0.017(3) 0.025(3) -0.001(2) 0.001(2) -0.001(2)
N1 0.022(3) 0.016(2) 0.021(2) -0.0018(19) 0.002(2) 0.0020(19)
C3 0.031(3) 0.017(3) 0.015(3) -0.001(2) -0.003(2) 0.002(2)
N2 0.024(3) 0.012(2) 0.031(3) -0.0013(19) 0.000(2) 0.004(2)
C4 0.039(4) 0.021(3) 0.025(3) -0.001(2) -0.006(3) -0.007(3)
C5 0.038(4) 0.022(3) 0.031(4) -0.004(3) 0.004(3) 0.011(3)
N3 0.025(3) 0.019(2) 0.022(3) -0.001(2) 0.002(2) 0.002(2)
C6 0.027(3) 0.028(3) 0.045(4) 0.000(3) -0.005(3) -0.002(3)
C7 0.032(4) 0.026(3) 0.032(4) 0.004(3) 0.003(3) 0.001(3)
Mo2 0.0229(2) 0.0159(2) 0.0214(2) -0.00020(19) -0.0016(2) 0.00058(18)
Cl4 0.0335(8) 0.0287(8) 0.0253(8) -0.0023(6) 0.0005(6) 0.0077(6)
Cl5 0.0301(8) 0.0300(8) 0.0323(8) -0.0046(6) -0.0003(6) 0.0089(6)
Cl6 0.0572(11) 0.0169(7) 0.0267(8) 0.0015(6) -0.0005(7) -0.0022(7)
C8 0.040(4) 0.019(3) 0.036(4) 0.004(3) -0.005(3) -0.003(3)
C9 0.032(4) 0.036(4) 0.033(4) 0.005(3) 0.003(3) -0.009(3)
N4 0.027(3) 0.021(2) 0.020(2) 0.0008(18) -0.001(2) -0.006(2)
C10 0.026(3) 0.021(3) 0.018(3) 0.001(2) -0.002(2) -0.007(2)
N5 0.022(3) 0.016(2) 0.029(3) 0.000(2) -0.003(2) -0.002(2)
C11 0.025(3) 0.031(3) 0.029(3) 0.002(3) 0.001(3) -0.003(3)
C12 0.037(4) 0.023(3) 0.025(3) 0.000(2) -0.003(3) -0.012(3)
N6 0.032(3) 0.026(3) 0.016(2) -0.003(2) -0.001(2) -0.003(2)
C13 0.056(5) 0.058(5) 0.036(4) -0.009(4) 0.002(4) -0.024(4)
C21 0.050(5) 0.060(5) 0.063(6) -0.007(4) 0.003(4) 0.005(4)
Cl7 0.0454(9) 0.0414(9) 0.0500(10) -0.0015(8) 0.0118(10) -0.0059(8)
Cl8 0.0433(12) 0.1087(19) 0.0430(11) -0.0057(11) -0.0046(9) 0.0187(12)

loop_
_atom_type_symbol
_atom_type_description
_atom_type_scat_dispersion_real
_atom_type_scat_dispersion_imag
_atom_type_scat_source
C C 0.0033 0.0016 'International Tables Vol C Tables 4.2.6.8 and 6.1.1.4'
H H 0.0000 0.0000 'International Tables Vol C Tables 4.2.6.8 and 6.1.1.4'
N N 0.0061 0.0033 'International Tables Vol C Tables 4.2.6.8 and 6.1.1.4'
Cl Cl 0.1484 0.1585 'International Tables Vol C Tables 4.2.6.8 and 6.1.1.4'
Mo Mo -1.6832 0.6857 'International Tables Vol C Tables 4.2.6.8 and 6.1.1.4'

loop_
_geom_angle_atom_site_label_1
_geom_angle_atom_site_label_2
_geom_angle_atom_site_label_3
_geom_angle
N3 Mo1 N2 98.13(19)
N3 Mo1 N1 160.61(18)
N2 Mo1 N1 62.85(16)
N3 Mo1 Cl3 103.54(15)
N2 Mo1 Cl3 158.21(13)
N1 Mo1 Cl3 95.37(12)
N3 Mo1 Cl1 94.12(15)
N2 Mo1 Cl1 92.76(13)
N1 Mo1 Cl1 90.73(13)
Cl3 Mo1 Cl1 87.98(5)
N3 Mo1 Cl2 90.39(15)
N2 Mo1 Cl2 88.06(13)
N1 Mo1 Cl2 85.48(13)
Cl3 Mo1 Cl2 89.52(5)
Cl1 Mo1 Cl2 175.26(5)
N1 C1 H1A 109.5
N1 C1 H1B 109.5
H1A C1 H1B 109.5
N1 C1 H1C 109.5
H1A C1 H1C 109.5
H1B C1 H1C 109.5
N1 C2 H2A 109.5
N1 C2 H2B 109.5
H2A C2 H2B 109.5
N1 C2 H2C 109.5
H2A C2 H2C 109.5
H2B C2 H2C 109.5
C1 N1 C2 107.2(5)
C1 N1 C3 112.1(5)
C2 N1 C3 111.0(4)
C1 N1 Mo1 116.7(4)
C2 N1 Mo1 117.9(4)
C3 N1 Mo1 91.1(3)
N1 C3 N2 106.4(4)
N1 C3 H3A 110.4
N2 C3 H3A 110.4
N1 C3 H3B 110.4
N2 C3 H3B 110.4
H3A C3 H3B 108.6
C4 N2 C5 106.7(5)
C4 N2 C3 111.0(5)
C5 N2 C3 110.0(5)
C4 N2 Mo1 117.7(4)
C5 N2 Mo1 117.0(4)
C3 N2 Mo1 93.8(3)
N2 C4 H4A 109.5
N2 C4 H4B 109.5
H4A C4 H4B 109.5
N2 C4 H4C 109.5
H4A C4 H4C 109.5
H4B C4 H4C 109.5
N2 C5 H5A 109.5
N2 C5 H5B 109.5
H5A C5 H5B 109.5
N2 C5 H5C 109.5
H5A C5 H5C 109.5
H5B C5 H5C 109.5
C7 N3 C6 109.9(5)
C7 N3 Mo1 124.5(4)
C6 N3 Mo1 124.9(4)
N3 C6 H6A 109.5
N3 C6 H6B 109.5
H6A C6 H6B 109.5
N3 C6 H6C 109.5
H6A C6 H6C 109.5
H6B C6 H6C 109.5
N3 C7 H7A 109.5
N3 C7 H7B 109.5
H7A C7 H7B 109.5
N3 C7 H7C 109.5
H7A C7 H7C 109.5
H7B C7 H7C 109.5
N6 Mo2 N4 95.3(2)
N6 Mo2 Cl6 104.89(17)
N4 Mo2 Cl6 159.50(13)
N6 Mo2 Cl4 95.98(17)
N4 Mo2 Cl4 93.99(14)
Cl6 Mo2 Cl4 87.68(6)
N6 Mo2 N5 156.9(2)
N4 Mo2 N5 61.62(17)
Cl6 Mo2 N5 98.23(12)
Cl4 Mo2 N5 85.54(13)
N6 Mo2 Cl5 94.56(17)
N4 Mo2 Cl5 87.66(14)
Cl6 Mo2 Cl5 87.06(6)
Cl4 Mo2 Cl5 169.13(6)
N5 Mo2 Cl5 85.81(13)
N4 C8 H8A 109.5
N4 C8 H8B 109.5
H8A C8 H8B 109.5
N4 C8 H8C 109.5
H8A C8 H8C 109.5
H8B C8 H8C 109.5
N4 C9 H9A 109.5
N4 C9 H9B 109.5
H9A C9 H9B 109.5
N4 C9 H9C 109.5
H9A C9 H9C 109.5
H9B C9 H9C 109.5
C9 N4 C8 106.3(5)
C9 N4 C10 109.6(5)
C8 N4 C10 111.9(5)
C9 N4 Mo2 116.1(4)
C8 N4 Mo2 116.6(4)
C10 N4 Mo2 95.9(3)
N5 C10 N4 106.1(4)
N5 C10 H10A 110.5
N4 C10 H10A 110.5
N5 C10 H10B 110.5
N4 C10 H10B 110.5
H10A C10 H10B 108.7
C11 N5 C10 111.2(5)
C11 N5 C12 106.4(5)
C10 N5 C12 112.3(5)
C11 N5 Mo2 120.6(4)
C10 N5 Mo2 89.6(3)
C12 N5 Mo2 116.0(4)
N5 C11 H11A 109.5
N5 C11 H11B 109.5
H11A C11 H11B 109.5
N5 C11 H11C 109.5
H11A C11 H11C 109.5
H11B C11 H11C 109.5
N5 C12 H12A 109.5
N5 C12 H12B 109.5
H12A C12 H12B 109.5
N5 C12 H12C 109.5
H12A C12 H12C 109.5
H12B C12 H12C 109.5
C13 N6 Mo2 166.3(5)
N6 C13 H13A 109.5
N6 C13 H13B 109.5
H13A C13 H13B 109.5
N6 C13 H13C 109.5
H13A C13 H13C 109.5
H13B C13 H13C 109.5
Cl7 C21 Cl8 109.4(5)
Cl7 C21 H21A 109.8
Cl8 C21 H21A 109.8
Cl7 C21 H21B 109.8
Cl8 C21 H21B 109.8
H21A C21 H21B 108.2

loop_
_geom_bond_atom_site_label_1
_geom_bond_atom_site_label_2
_geom_bond_distance
Mo1 N3 1.911(5)
Mo1 N2 2.255(5)
Mo1 N1 2.332(5)
Mo1 Cl3 2.3817(14)
Mo1 Cl1 2.3953(15)
Mo1 Cl2 2.4289(15)
C1 N1 1.482(7)
C1 H1A 0.9800
C1 H1B 0.9800
C1 H1C 0.9800
C2 N1 1.486(7)
C2 H2A 0.9800
C2 H2B 0.9800
C2 H2C 0.9800
N1 C3 1.487(7)
C3 N2 1.500(7)
C3 H3A 0.9900
C3 H3B 0.9900
N2 C4 1.490(8)
N2 C5 1.499(8)
C4 H4A 0.9800
C4 H4B 0.9800
C4 H4C 0.9800
C5 H5A 0.9800
C5 H5B 0.9800
C5 H5C 0.9800
N3 C7 1.465(8)
N3 C6 1.484(8)
C6 H6A 0.9800
C6 H6B 0.9800
C6 H6C 0.9800
C7 H7A 0.9800
C7 H7B 0.9800
C7 H7C 0.9800
Mo2 N6 1.746(5)
Mo2 N4 2.235(5)
Mo2 Cl6 2.3790(16)
Mo2 Cl4 2.3941(16)
Mo2 N5 2.402(5)
Mo2 Cl5 2.4103(16)
C8 N4 1.495(8)
C8 H8A 0.9800
C8 H8B 0.9800
C8 H8C 0.9800
C9 N4 1.494(8)
C9 H9A 0.9800
C9 H9B 0.9800
C9 H9C 0.9800
N4 C10 1.496(7)
C10 N5 1.481(7)
C10 H10A 0.9900
C10 H10B 0.9900
N5 C11 1.477(8)
N5 C12 1.485(7)
C11 H11A 0.9800
C11 H11B 0.9800
C11 H11C 0.9800
C12 H12A 0.9800
C12 H12B 0.9800
C12 H12C 0.9800
N6 C13 1.409(9)
C13 H13A 0.9800
C13 H13B 0.9800
C13 H13C 0.9800
C21 Cl7 1.738(9)
C21 Cl8 1.822(9)
C21 H21A 0.9900
C21 H21B 0.9900

loop_
_geom_torsion_atom_site_label_1
_geom_torsion_atom_site_label_2
_geom_torsion_atom_site_label_3
_geom_torsion_atom_site_label_4
_geom_torsion
C1 N1 C3 N2 98.2(5)
C2 N1 C3 N2 -141.9(5)
Mo1 N1 C3 N2 -21.3(4)
N1 C3 N2 C4 -99.5(5)
N1 C3 N2 C5 142.7(5)
N1 C3 N2 Mo1 22.1(4)
C9 N4 C10 N5 -144.9(5)
C8 N4 C10 N5 97.4(5)
Mo2 N4 C10 N5 -24.4(5)
N4 C10 N5 C11 -100.4(5)
N4 C10 N5 C12 140.6(5)
N4 C10 N5 Mo2 22.5(4)
N4 Mo2 N6 C13 -12(2)
Cl6 Mo2 N6 C13 172(2)
Cl4 Mo2 N6 C13 83(2)
N5 Mo2 N6 C13 -10(2)
Cl5 Mo2 N6 C13 -100(2)
